data_1558711
loop_
_publ_author_name
'McMonagle, Charlie'
'Comar, Priyanka'
'Nichol, Gary Stephen'
'Allan, David Robert'
'Barreda-Arg\=ueso, Jos\'e A'
'Gonzalez, Jesus Antonio'
'Rodriguez, Fernando'
'Valiente, Rafael'
'Turner, Gemma'
'Brechin, Euan K.'
'Moggach, Stephen A.'

_publ_section_title
;
 Pressure-and Temperature Induced Phase Transitions, Piezochromism, NLC
 Behaviour and Pressure Controlled Jahn-Teller Switching in a Cu-based
 Framework
;
_journal_name_full 'Chemical Science'
_journal_paper_doi 10.1039/D0SC03229H
_journal_year 2020
_chemical_formula_moiety 'C18 H16 Cu1 N2 O4'
_chemical_formula_sum 'C18 H16 Cu N2 O4'
_chemical_formula_weight 387.88
_space_group_IT_number 148
_space_group_name_Hall '-R 3'
_space_group_name_H-M_alt 'R -3 :H'
_symmetry_cell_setting trigonal
_symmetry_space_group_name_Hall '-R 3'
_symmetry_space_group_name_H-M 'R -3 :H'
_atom_sites_solution_hydrogens difmap
_atom_sites_solution_primary other
_audit_creation_date 2017-05-19
_audit_creation_method CRYSTALS_ver_14.61_build_6236
_audit_update_record
;
2020-06-09 deposited with the CCDC.	2020-07-30 downloaded from the CCDC.
;
_cell_angle_alpha 90
_cell_angle_beta 90
_cell_angle_gamma 120
_cell_formula_units_Z 9
_cell_length_a 26.6200(12)
_cell_length_b 26.6200(12)
_cell_length_c 7.7505(4)
_cell_measurement_reflns_used 2573
_cell_measurement_temperature 293
_cell_measurement_theta_max 24
_cell_measurement_theta_min 3
_cell_volume 4756.4(4)
_computing_cell_refinement 'Apex2 (Bruker AXS, 2006)'
_computing_data_collection 'Apex2 (Bruker AXS, 2006)'
_computing_data_reduction 'SAINT (Siemens ,1995)'
_computing_molecular_graphics 'CAMERON (Watkin et al., 1996)'
_computing_publication_material 'CRYSTALS (Betteridge et al., 2003)'
_computing_structure_refinement 'CRYSTALS (Betteridge et al., 2003)'
_computing_structure_solution 'USER DEFINED STRUCTURE SOLUTION'
_diffrn_ambient_temperature 293
_diffrn_measured_fraction_theta_full 0.827
_diffrn_measured_fraction_theta_max 0.754
_diffrn_measurement_device Area
_diffrn_measurement_device_type 'Bruker Kappa Apex2'
_diffrn_measurement_method \w
_diffrn_radiation_monochromator graphite
_diffrn_radiation_type 'Mo K\a'
_diffrn_radiation_wavelength 0.71073
_diffrn_reflns_av_R_equivalents 0.042
_diffrn_reflns_limit_h_max 14
_diffrn_reflns_limit_h_min -14
_diffrn_reflns_limit_k_max 26
_diffrn_reflns_limit_k_min -27
_diffrn_reflns_limit_l_max 8
_diffrn_reflns_limit_l_min -8
_diffrn_reflns_number 5412
_diffrn_reflns_theta_full 18.327
_diffrn_reflns_theta_max 24.436
_diffrn_reflns_theta_min 3.167
_diffrn_standards_number 0
_exptl_absorpt_coefficient_mu 1.053
_exptl_absorpt_correction_T_max 0.90
_exptl_absorpt_correction_T_min 0.57
_exptl_absorpt_correction_type multi-scan
_exptl_absorpt_process_details 'SADABS (Siemens, 1996)'
_exptl_crystal_colour green
_exptl_crystal_density_diffrn 1.219
_exptl_crystal_density_method 'not measured'
_exptl_crystal_description block
_exptl_crystal_F_000 1791
_exptl_crystal_size_max 0.200
_exptl_crystal_size_mid 0.200
_exptl_crystal_size_min 0.100
_refine_diff_density_max 0.60
_refine_diff_density_min -0.68
_refine_ls_extinction_method None
_refine_ls_goodness_of_fit_ref 1.1296
_refine_ls_hydrogen_treatment constr
_refine_ls_matrix_type full
_refine_ls_number_parameters 115
_refine_ls_number_reflns 1313
_refine_ls_number_restraints 126
_refine_ls_R_factor_all 0.0733
_refine_ls_R_factor_gt 0.0550
_refine_ls_shift/su_max 0.0001389
_refine_ls_shift/su_mean 0.0000227
_refine_ls_structure_factor_coef Fsqd
_refine_ls_weighting_details
;
 Method= Modified Sheldrick 
 w=1/[\s^2^(F^2^) + ( 0.04P)^2^ +88.41P] 
 ,where P=(max(Fo^2^,0) + 2Fc^2^)/3 
;
_refine_ls_weighting_scheme calc
_refine_ls_wR_factor_all 0.1656
_refine_ls_wR_factor_gt 0.1503
_refine_ls_wR_factor_ref 0.1656
_reflns_limit_h_max 14
_reflns_limit_h_min -27
_reflns_limit_k_max 30
_reflns_limit_k_min 0
_reflns_limit_l_max 8
_reflns_limit_l_min 0
_reflns_number_gt 1032
_reflns_number_total 1318
_reflns_threshold_expression I>2.0\s(I)
_oxford_diffrn_Wilson_B_factor 0.00
_oxford_diffrn_Wilson_scale 0.00
_oxford_refine_ls_r_factor_ref 0.0733
_oxford_refine_ls_scale 0.06691(4)
_oxford_reflns_number_all 1313
_oxford_reflns_threshold_expression_ref I>-10.0\s(I)
_oxford_structure_analysis_title 'ST6093_0m in R-3'
_cod_data_source_file d0sc03229h2.cif
_cod_data_source_block MeOH_034_Lab
_cod_depositor_comments
;
The following automatic conversions were performed:

data item '_atom_sites_solution_primary' value 'Other' was changed to
'other' in accordance with the
/home/data/users/saulius/crontab/automatic-downloads/rss-feeds/RSC/lib/dictionaries/cif_core.dic
dictionary named 'cif_core.dic' version 2.4.2 last updated on
2011-04-26.

Automatic conversion script
Id: cif_fix_values 7556 2019-12-06 15:28:31Z antanas 
;
_cod_original_cell_volume 4756.4(5)
_cod_original_sg_symbol_Hall '-R 3  '
_cod_original_sg_symbol_H-M 'R -3 '
_cod_original_formula_sum 'C18 H16 Cu1 N2 O4'
_cod_database_code 1558711
_platon_squeeze_void_probe_radius 1.20

loop_
_symmetry_equiv_pos_as_xyz
x,y,z
-x,-y,-z
x+1/3,y+2/3,z+2/3
-x+1/3,-y+2/3,-z+2/3
x+2/3,y+1/3,z+1/3
-x+2/3,-y+1/3,-z+1/3
-y,x-y,z
y,-x+y,-z
-y+1/3,x-y+2/3,z+2/3
y+1/3,-x+y+2/3,-z+2/3
-y+2/3,x-y+1/3,z+1/3
y+2/3,-x+y+1/3,-z+1/3
-x+y,-x,z
x-y,x,-z
-x+y+1/3,-x+2/3,z+2/3
x-y+1/3,x+2/3,-z+2/3
-x+y+2/3,-x+1/3,z+1/3
x-y+2/3,x+1/3,-z+1/3

loop_
_atom_site_label
_atom_site_type_symbol
_atom_site_fract_x
_atom_site_fract_y
_atom_site_fract_z
_atom_site_U_iso_or_equiv
_atom_site_occupancy
_atom_site_adp_type
_atom_site_refinement_flags_posn
_atom_site_refinement_flags_adp
_atom_site_refinement_flags_occupancy
_atom_site_disorder_assembly
_atom_site_disorder_group
_atom_site_attached_hydrogens
Cu1 Cu 0.8333 0.6667 0.6667 0.0346 1.0000 Uani S . . . . .
O2 O 0.76246(18) 0.63491(19) 0.5269(5) 0.0380 1.0000 Uani D U . . . .
C4 C 0.7135(2) 0.5934(3) 0.5743(7) 0.0383 1.0000 Uani D U . . . .
C5 C 0.6650(2) 0.5765(3) 0.4470(6) 0.0397 1.0000 Uani D U . . . .
C6 C 0.6778(3) 0.5953(3) 0.2776(7) 0.0541 1.0000 Uani D U . . . .
C7 C 0.6344(3) 0.5768(4) 0.1574(8) 0.0618 1.0000 Uani D U . . . .
N1 N 0.5790(2) 0.5404(2) 0.1937(6) 0.0442 1.0000 Uani D U . . . .
C9 C 0.5667(3) 0.5231(3) 0.3581(7) 0.0446 1.0000 Uani D U . . . .
C8 C 0.6078(2) 0.5400(3) 0.4867(7) 0.0457 1.0000 Uani D U . . . .
C3 C 0.7032(3) 0.5605(3) 0.7225(9) 0.0610 1.0000 Uani D U . . . .
C2 C 0.7466(2) 0.5617(3) 0.8295(8) 0.0516 1.0000 Uani D U . . . .
O1 O 0.7996(2) 0.5972(2) 0.8185(6) 0.0482 1.0000 Uani D U . . . .
C1 C 0.7272(4) 0.5156(4) 0.9667(12) 0.0872 1.0000 Uani D U . . . .
H61 H 0.7168 0.6212 0.2446 0.0629 1.0000 Uiso R . . . . .
H71 H 0.6443 0.5905 0.0424 0.0758 1.0000 Uiso R . . . . .
H91 H 0.5272 0.4985 0.3887 0.0539 1.0000 Uiso R . . . . .
H81 H 0.5967 0.5260 0.6011 0.0559 1.0000 Uiso R . . . . .
H31 H 0.6639 0.5349 0.7528 0.0737 1.0000 Uiso R . . . . .
H11 H 0.7568 0.5046 0.9862 0.1123 1.0000 Uiso R . . . . .
H12 H 0.7214 0.5320 1.0731 0.1123 1.0000 Uiso R . . . . .
H13 H 0.6906 0.4813 0.9334 0.1123 1.0000 Uiso R . . . . .

loop_
_atom_site_aniso_label
_atom_site_aniso_U_11
_atom_site_aniso_U_22
_atom_site_aniso_U_33
_atom_site_aniso_U_23
_atom_site_aniso_U_13
_atom_site_aniso_U_12
Cu1 0.0314(7) 0.0449(8) 0.0287(7) -0.0023(5) -0.0024(5) 0.0200(6)
O2 0.034(2) 0.047(3) 0.031(3) -0.0028(19) -0.0041(18) 0.0187(19)
C4 0.034(3) 0.046(4) 0.037(3) 0.000(2) 0.001(2) 0.022(2)
C5 0.038(2) 0.044(4) 0.032(3) -0.005(3) -0.002(2) 0.016(3)
C6 0.034(3) 0.067(5) 0.040(3) 0.011(3) 0.000(2) 0.010(4)
C7 0.039(3) 0.079(6) 0.040(4) 0.018(4) -0.002(2) 0.009(4)
N1 0.036(3) 0.052(4) 0.033(2) 0.000(2) -0.002(2) 0.014(3)
C9 0.034(3) 0.056(5) 0.038(3) 0.008(3) 0.000(2) 0.019(3)
C8 0.039(3) 0.060(5) 0.031(3) 0.007(3) 0.001(2) 0.019(3)
C3 0.039(4) 0.076(6) 0.049(4) 0.019(3) -0.005(3) 0.014(4)
C2 0.046(3) 0.059(5) 0.042(4) 0.005(3) -0.006(3) 0.021(3)
O1 0.044(2) 0.060(3) 0.041(3) 0.003(2) -0.010(2) 0.025(2)
C1 0.071(6) 0.083(7) 0.083(7) 0.036(5) -0.021(5) 0.020(5)

loop_
_atom_type_symbol
_atom_type_scat_dispersion_real
_atom_type_scat_dispersion_imag
_atom_type_scat_Cromer_Mann_a1
_atom_type_scat_Cromer_Mann_b1
_atom_type_scat_Cromer_Mann_a2
_atom_type_scat_Cromer_Mann_b2
_atom_type_scat_Cromer_Mann_a3
_atom_type_scat_Cromer_Mann_b3
_atom_type_scat_Cromer_Mann_a4
_atom_type_scat_Cromer_Mann_b4
_atom_type_scat_Cromer_Mann_c
_atom_type_scat_source
C 0.0033 0.0016 2.3100 20.8439 1.0200 10.2075 1.5886 0.5687 0.8650 51.6512 0.2156 'International Tables Vol C 4.2.6.8 and 6.1.1.4'
H 0.0000 0.0000 0.4930 10.5109 0.3229 26.1257 0.1402 3.1424 0.0408 57.7998 0.0030 'International Tables Vol C 4.2.6.8 and 6.1.1.4'
N 0.0061 0.0033 12.2126 0.0057 3.1322 9.8933 2.0125 28.9975 1.1663 0.5826 -11.5290 'International Tables Vol C 4.2.6.8 and 6.1.1.4'
O 0.0106 0.0060 3.0485 13.2771 2.2868 5.7011 1.5463 0.3239 0.8670 32.9089 0.2508 'International Tables Vol C 4.2.6.8 and 6.1.1.4'
Cu 0.3201 1.2651 13.3380 3.5828 7.1676 0.2470 5.6158 11.3966 1.6735 64.8126 1.1910 'International Tables Vol C 4.2.6.8 and 6.1.1.4'

loop_
_geom_angle_atom_site_label_1
_geom_angle_site_symmetry_1
_geom_angle_atom_site_label_2
_geom_angle_site_symmetry_2
_geom_angle_atom_site_label_3
_geom_angle_site_symmetry_3
_geom_angle
_geom_angle_publ_flag
N1 10_555 Cu1 . N1 9_655 179.995 yes
N1 10_555 Cu1 . O1 6_666 86.4(2) yes
N1 9_655 Cu1 . O1 6_666 93.7(2) yes
N1 10_555 Cu1 . O2 6_666 89.40(18) yes
N1 9_655 Cu1 . O2 6_666 90.60(18) yes
O1 6_666 Cu1 . O2 6_666 92.09(18) yes
N1 10_555 Cu1 . O2 . 90.60(18) yes
N1 9_655 Cu1 . O2 . 89.40(18) yes
O1 6_666 Cu1 . O2 . 87.91(18) yes
O2 6_666 Cu1 . O2 . 179.994 yes
N1 10_555 Cu1 . O1 . 93.6(2) yes
N1 9_655 Cu1 . O1 . 86.4(2) yes
O1 6_666 Cu1 . O1 . 179.994 yes
O2 6_666 Cu1 . O1 . 87.91(18) yes
O2 . Cu1 . O1 . 92.09(18) yes
Cu1 . O2 . C4 . 124.2(3) yes
O2 . C4 . C5 . 115.1(4) yes
O2 . C4 . C3 . 125.6(4) yes
C5 . C4 . C3 . 119.0(4) yes
C4 . C5 . C6 . 119.6(4) yes
C4 . C5 . C8 . 123.3(4) yes
C6 . C5 . C8 . 117.0(4) yes
C5 . C6 . C7 . 120.2(5) yes
C5 . C6 . H61 . 120.0 no
C7 . C6 . H61 . 119.8 no
C6 . C7 . N1 . 123.2(5) yes
C6 . C7 . H71 . 118.5 no
N1 . C7 . H71 . 118.3 no
Cu1 16_545 N1 . C7 . 127.5(4) yes
Cu1 16_545 N1 . C9 . 116.1(4) yes
C7 . N1 . C9 . 116.4(4) yes
N1 . C9 . C8 . 123.9(5) yes
N1 . C9 . H91 . 118.1 no
C8 . C9 . H91 . 118.0 no
C9 . C8 . C5 . 119.2(4) yes
C9 . C8 . H81 . 120.4 no
C5 . C8 . H81 . 120.4 no
C4 . C3 . C2 . 124.9(5) yes
C4 . C3 . H31 . 117.3 no
C2 . C3 . H31 . 117.8 no
C3 . C2 . O1 . 125.5(5) yes
C3 . C2 . C1 . 117.0(5) yes
O1 . C2 . C1 . 117.4(5) yes
C2 . O1 . Cu1 . 123.9(4) yes
C2 . C1 . H11 . 110.7 no
C2 . C1 . H12 . 107.3 no
H11 . C1 . H12 . 109.5 no
C2 . C1 . H13 . 110.4 no
H11 . C1 . H13 . 109.5 no
H12 . C1 . H13 . 109.4 no

loop_
_geom_bond_atom_site_label_1
_geom_bond_site_symmetry_1
_geom_bond_atom_site_label_2
_geom_bond_site_symmetry_2
_geom_bond_distance
_geom_bond_publ_flag
Cu1 . N1 10_555 2.361(5) yes
Cu1 . N1 9_655 2.361(5) yes
Cu1 . O1 6_666 1.988(5) yes
Cu1 . O2 6_666 1.963(4) yes
Cu1 . O2 . 1.963(4) yes
Cu1 . O1 . 1.988(5) yes
O2 . C4 . 1.270(6) yes
C4 . C5 . 1.505(6) yes
C4 . C3 . 1.386(6) yes
C5 . C6 . 1.386(6) yes
C5 . C8 . 1.370(6) yes
C6 . C7 . 1.369(6) yes
C6 . H61 . 0.950 no
C7 . N1 . 1.328(6) yes
C7 . H71 . 0.950 no
N1 . C9 . 1.338(6) yes
C9 . C8 . 1.379(6) yes
C9 . H91 . 0.950 no
C8 . H81 . 0.950 no
C3 . C2 . 1.409(6) yes
C3 . H31 . 0.950 no
C2 . O1 . 1.249(6) yes
C2 . C1 . 1.508(7) yes
C1 . H11 . 0.980 no
C1 . H12 . 0.980 no
C1 . H13 . 0.980 no

loop_
_platon_squeeze_void_nr
_platon_squeeze_void_average_x
_platon_squeeze_void_average_y
_platon_squeeze_void_average_z
_platon_squeeze_void_volume
_platon_squeeze_void_count_electrons
_platon_squeeze_void_content
1 0.000 0.000 -0.004 414 133 ' '
2 0.333 0.667 0.696 418 132 ' '
3 0.667 0.333 0.363 418 132 ' '
